data_7107346
loop_
_publ_author_name
'Sharon E. Baillie'
'Victoria L. Blair'
'David C. Blakemore'
'Duncan Hay'
'Alan R. Kennedy'
'David C. Pryde'
'Eva Hevia'

_publ_section_title
;
 New lithium-zincate approaches for the selective functionalisation of
 pyrazine: direct dideprotozincation vs. nucleophilic alkylation
;
_journal_name_full Chem.Commun.
_journal_page_first 1985
_journal_paper_doi 10.1039/c2cc16959b
_journal_volume 48
_journal_year 2012
_chemical_formula_moiety 'C40 H70 N8 Zn3'
_chemical_formula_sum 'C40 H70 N8 Zn3'
_chemical_formula_weight 859.15
_chemical_name_systematic
;
?
;
_space_group_IT_number 15
_symmetry_cell_setting monoclinic
_symmetry_space_group_name_Hall '-C 2yc'
_symmetry_space_group_name_H-M 'C 1 2/c 1'
_atom_sites_solution_hydrogens geom
_atom_sites_solution_primary direct
_atom_sites_solution_secondary difmap
_audit_creation_method SHELXL-97
_cell_angle_alpha 90.00
_cell_angle_beta 125.028(10)
_cell_angle_gamma 90.00
_cell_formula_units_Z 4
_cell_length_a 27.469(2)
_cell_length_b 12.6321(5)
_cell_length_c 16.5424(11)
_cell_measurement_reflns_used 4386
_cell_measurement_temperature 123(2)
_cell_measurement_theta_max 30.0669
_cell_measurement_theta_min 2.9382
_cell_volume 4700.4(8)
_computing_cell_refinement
;
CrysAlisPro, Oxford Diffraction Ltd.,
Version 1.171.34.40 (release 27-08-2010 CrysAlis171 .NET)
(compiled Aug 27 2010,11:50:40)
;
_computing_data_collection
;
CrysAlisPro, Oxford Diffraction Ltd.,
Version 1.171.34.40 (release 27-08-2010 CrysAlis171 .NET)
(compiled Aug 27 2010,11:50:40)
;
_computing_data_reduction
;
CrysAlisPro, Oxford Diffraction Ltd.,
Version 1.171.34.40 (release 27-08-2010 CrysAlis171 .NET)
(compiled Aug 27 2010,11:50:40)
;
_computing_structure_refinement 'SHELXL-97 (Sheldrick, 1997)'
_diffrn_ambient_temperature 123(2)
_diffrn_measured_fraction_theta_full 0.999
_diffrn_measured_fraction_theta_max 0.964
_diffrn_measurement_device_type 'Oxford Diffraction Xcalibur, E'
_diffrn_measurement_method 'omega scans'
_diffrn_radiation_monochromator graphite
_diffrn_radiation_source 'fine-focus sealed tube'
_diffrn_radiation_type MoK\a
_diffrn_radiation_wavelength 0.71073
_diffrn_reflns_av_R_equivalents 0.0402
_diffrn_reflns_av_sigmaI/netI 0.0607
_diffrn_reflns_limit_h_max 37
_diffrn_reflns_limit_h_min -35
_diffrn_reflns_limit_k_max 17
_diffrn_reflns_limit_k_min -17
_diffrn_reflns_limit_l_max 21
_diffrn_reflns_limit_l_min -22
_diffrn_reflns_number 15271
_diffrn_reflns_theta_full 27.00
_diffrn_reflns_theta_max 29.00
_diffrn_reflns_theta_min 3.01
_exptl_absorpt_coefficient_mu 1.552
_exptl_absorpt_correction_T_max 1.00000
_exptl_absorpt_correction_T_min 0.93531
_exptl_absorpt_correction_type multi-scan
_exptl_absorpt_process_details
;
CrysAlisPro, Oxford Diffraction Ltd.,
Version 1.171.34.40 (release 27-08-2010 CrysAlis171 .NET)
(compiled Aug 27 2010,11:50:40)
Empirical absorption correction using spherical harmonics,
implemented in SCALE3 ABSPACK scaling algorithm.
;
_exptl_crystal_colour red
_exptl_crystal_density_diffrn 1.214
_exptl_crystal_density_method 'not measured'
_exptl_crystal_description 'cut needle'
_exptl_crystal_F_000 1824
_exptl_crystal_size_max 0.21
_exptl_crystal_size_mid 0.15
_exptl_crystal_size_min 0.11
_refine_diff_density_max 0.553
_refine_diff_density_min -0.360
_refine_diff_density_rms 0.077
_refine_ls_extinction_method none
_refine_ls_goodness_of_fit_ref 1.024
_refine_ls_hydrogen_treatment constr
_refine_ls_matrix_type full
_refine_ls_number_parameters 240
_refine_ls_number_reflns 6041
_refine_ls_number_restraints 0
_refine_ls_restrained_S_all 1.024
_refine_ls_R_factor_all 0.0682
_refine_ls_R_factor_gt 0.0403
_refine_ls_shift/su_max 0.001
_refine_ls_shift/su_mean 0.000
_refine_ls_structure_factor_coef Fsqd
_refine_ls_weighting_details 'calc w=1/[\s^2^(Fo^2^)+(0.0313P)^2^+0.4997P] where P=(Fo^2^+2Fc^2^)/3'
_refine_ls_weighting_scheme calc
_refine_ls_wR_factor_gt 0.0740
_refine_ls_wR_factor_ref 0.0840
_reflns_number_gt 4389
_reflns_number_total 6041
_reflns_threshold_expression I>2\s(I)
_cod_data_source_file c2cc16959b.txt
_cod_data_source_block vb24
_cod_original_cell_volume 4700.4(5)
_cod_original_sg_symbol_H-M C2/c
_cod_database_code 7107346

loop_
_symmetry_equiv_pos_as_xyz
'x, y, z'
'-x, y, -z+1/2'
'x+1/2, y+1/2, z'
'-x+1/2, y+1/2, -z+1/2'
'-x, -y, -z'
'x, -y, z-1/2'
'-x+1/2, -y+1/2, -z'
'x+1/2, -y+1/2, z-1/2'

loop_
_atom_site_label
_atom_site_type_symbol
_atom_site_fract_x
_atom_site_fract_y
_atom_site_fract_z
_atom_site_U_iso_or_equiv
_atom_site_adp_type
_atom_site_occupancy
_atom_site_symmetry_multiplicity
_atom_site_calc_flag
_atom_site_refinement_flags
Zn1 Zn 0.186457(11) 0.89879(2) 0.278635(18) 0.02130(8) Uani 1 1 d .
Zn2 Zn 0.0000 0.46526(3) 0.2500 0.02214(10) Uani 1 2 d S
N1 N 0.05817(8) 0.59680(15) 0.24946(13) 0.0238(4) Uani 1 1 d .
N2 N 0.12783(8) 0.75414(15) 0.24336(13) 0.0230(4) Uani 1 1 d .
N3 N 0.11798(8) 0.97062(16) 0.12929(13) 0.0242(4) Uani 1 1 d .
N4 N 0.03990(8) 1.07071(18) -0.05234(14) 0.0318(5) Uani 1 1 d .
C1 C 0.03500(10) 0.6860(2) 0.19849(16) 0.0278(6) Uani 1 1 d .
H1 H -0.0068 0.6958 0.1616 0.033 Uiso 1 1 calc R
C2 C 0.06911(10) 0.7648(2) 0.19693(16) 0.0274(5) Uani 1 1 d .
H2 H 0.0504 0.8284 0.1620 0.033 Uiso 1 1 calc R
C3 C 0.15140(10) 0.66351(18) 0.29173(16) 0.0235(5) Uani 1 1 d .
H3 H 0.1928 0.6517 0.3244 0.028 Uiso 1 1 calc R
C4 C 0.11693(10) 0.58582(18) 0.29558(16) 0.0243(5) Uani 1 1 d .
H4 H 0.1357 0.5230 0.3321 0.029 Uiso 1 1 calc R
C5 C 0.08442(10) 0.9164(2) 0.04490(16) 0.0268(5) Uani 1 1 d .
H5 H 0.0871 0.8413 0.0465 0.032 Uiso 1 1 calc R
C6 C 0.04613(10) 0.9664(2) -0.04420(17) 0.0294(6) Uani 1 1 d .
H6 H 0.0233 0.9244 -0.1021 0.035 Uiso 1 1 calc R
C7 C 0.07436(10) 1.1246(2) 0.03139(17) 0.0323(6) Uani 1 1 d .
H7 H 0.0722 1.1997 0.0292 0.039 Uiso 1 1 calc R
C8 C 0.11300(10) 1.07587(19) 0.12115(17) 0.0271(5) Uani 1 1 d .
H8 H 0.1367 1.1182 0.1786 0.032 Uiso 1 1 calc R
C9 C 0.25188(10) 0.86232(18) 0.26259(16) 0.0238(5) Uani 1 1 d .
C10 C 0.23255(12) 0.7907(2) 0.17445(19) 0.0402(7) Uani 1 1 d .
H10A H 0.2018 0.8264 0.1133 0.060 Uiso 1 1 calc R
H10B H 0.2167 0.7243 0.1810 0.060 Uiso 1 1 calc R
H10C H 0.2669 0.7754 0.1725 0.060 Uiso 1 1 calc R
C11 C 0.30341(11) 0.8080(2) 0.35559(19) 0.0398(7) Uani 1 1 d .
H11A H 0.2909 0.7376 0.3617 0.060 Uiso 1 1 calc R
H11B H 0.3151 0.8505 0.4137 0.060 Uiso 1 1 calc R
H11C H 0.3373 0.8012 0.3510 0.060 Uiso 1 1 calc R
C12 C 0.27535(11) 0.9655(2) 0.24896(19) 0.0350(6) Uani 1 1 d .
H12A H 0.3079 0.9499 0.2424 0.052 Uiso 1 1 calc R
H12B H 0.2900 1.0113 0.3064 0.052 Uiso 1 1 calc R
H12C H 0.2432 1.0016 0.1893 0.052 Uiso 1 1 calc R
C13 C 0.18079(12) 0.9683(2) 0.38332(18) 0.0325(6) Uani 1 1 d .
C14 C 0.23724(17) 1.0355(3) 0.4480(2) 0.0720(12) Uani 1 1 d .
H14A H 0.2375 1.0929 0.4083 0.108 Uiso 1 1 calc R
H14B H 0.2724 0.9908 0.4737 0.108 Uiso 1 1 calc R
H14C H 0.2378 1.0657 0.5031 0.108 Uiso 1 1 calc R
C15 C 0.12718(17) 1.0390(3) 0.3456(2) 0.0744(12) Uani 1 1 d .
H15A H 0.0907 0.9973 0.3047 0.112 Uiso 1 1 calc R
H15B H 0.1274 1.0964 0.3059 0.112 Uiso 1 1 calc R
H15C H 0.1288 1.0691 0.4016 0.112 Uiso 1 1 calc R
C16 C 0.18024(14) 0.8851(2) 0.44894(19) 0.0468(8) Uani 1 1 d .
H16A H 0.1816 0.9199 0.5031 0.070 Uiso 1 1 calc R
H16B H 0.2149 0.8389 0.4760 0.070 Uiso 1 1 calc R
H16C H 0.1438 0.8429 0.4101 0.070 Uiso 1 1 calc R
C17 C 0.04159(11) 0.4077(2) 0.38798(19) 0.0379(7) Uani 1 1 d .
C18 C -0.00421(13) 0.3457(3) 0.3943(2) 0.0544(9) Uani 1 1 d .
H18A H 0.0153 0.3149 0.4603 0.082 Uiso 1 1 calc R
H18B H -0.0212 0.2890 0.3449 0.082 Uiso 1 1 calc R
H18C H -0.0359 0.3936 0.3817 0.082 Uiso 1 1 calc R
C19 C 0.09003(13) 0.3297(3) 0.4080(3) 0.0698(11) Uani 1 1 d .
H19A H 0.1199 0.3670 0.4041 0.105 Uiso 1 1 calc R
H19B H 0.0722 0.2730 0.3587 0.105 Uiso 1 1 calc R
H19C H 0.1090 0.2993 0.4741 0.105 Uiso 1 1 calc R
C20 C 0.06907(15) 0.4912(3) 0.46821(19) 0.0713(12) Uani 1 1 d .
H20A H 0.0894 0.4569 0.5329 0.107 Uiso 1 1 calc R
H20B H 0.0378 0.5379 0.4592 0.107 Uiso 1 1 calc R
H20C H 0.0978 0.5330 0.4644 0.107 Uiso 1 1 calc R

loop_
_atom_site_aniso_label
_atom_site_aniso_U_11
_atom_site_aniso_U_22
_atom_site_aniso_U_33
_atom_site_aniso_U_23
_atom_site_aniso_U_13
_atom_site_aniso_U_12
Zn1 0.02376(15) 0.02200(15) 0.02066(13) 0.00357(11) 0.01422(12) 0.00139(11)
Zn2 0.0205(2) 0.0197(2) 0.02477(19) 0.000 0.01215(16) 0.000
N1 0.0226(10) 0.0256(11) 0.0240(9) 0.0030(9) 0.0138(8) -0.0018(8)
N2 0.0240(10) 0.0212(11) 0.0256(10) 0.0023(8) 0.0153(8) 0.0014(8)
N3 0.0243(10) 0.0245(11) 0.0250(10) 0.0031(9) 0.0147(9) 0.0012(8)
N4 0.0222(11) 0.0428(14) 0.0271(11) 0.0067(10) 0.0121(9) 0.0049(9)
C1 0.0159(12) 0.0362(15) 0.0279(12) 0.0090(11) 0.0105(10) 0.0017(10)
C2 0.0251(13) 0.0283(14) 0.0282(12) 0.0102(11) 0.0149(11) 0.0060(10)
C3 0.0187(12) 0.0233(13) 0.0289(12) 0.0030(10) 0.0139(10) 0.0029(9)
C4 0.0253(13) 0.0203(13) 0.0289(12) 0.0063(10) 0.0165(10) 0.0047(10)
C5 0.0283(13) 0.0261(14) 0.0295(12) -0.0003(11) 0.0186(11) -0.0008(10)
C6 0.0231(13) 0.0384(16) 0.0250(12) -0.0022(12) 0.0129(10) -0.0019(11)
C7 0.0317(14) 0.0276(15) 0.0338(14) 0.0073(11) 0.0165(12) 0.0048(11)
C8 0.0265(13) 0.0251(13) 0.0245(12) 0.0004(10) 0.0116(10) -0.0016(10)
C9 0.0248(12) 0.0189(12) 0.0318(12) 0.0016(10) 0.0187(11) -0.0011(9)
C10 0.0509(17) 0.0374(17) 0.0491(16) -0.0113(13) 0.0385(14) -0.0070(13)
C11 0.0316(15) 0.0368(16) 0.0515(16) 0.0121(13) 0.0241(13) 0.0077(12)
C12 0.0345(15) 0.0295(15) 0.0482(15) 0.0061(13) 0.0280(13) -0.0014(12)
C13 0.0467(16) 0.0313(15) 0.0332(13) 0.0012(12) 0.0309(13) 0.0012(12)
C14 0.110(3) 0.074(3) 0.066(2) -0.042(2) 0.070(2) -0.045(2)
C15 0.117(3) 0.079(3) 0.074(2) 0.029(2) 0.082(2) 0.056(2)
C16 0.070(2) 0.0482(19) 0.0351(14) 0.0037(14) 0.0374(15) 0.0004(15)
C17 0.0265(14) 0.0434(18) 0.0381(14) 0.0173(13) 0.0153(12) 0.0019(12)
C18 0.0457(19) 0.065(2) 0.0587(19) 0.0314(17) 0.0338(16) 0.0083(16)
C19 0.046(2) 0.075(3) 0.092(2) 0.060(2) 0.0422(19) 0.0254(18)
C20 0.069(2) 0.094(3) 0.0231(14) 0.0100(17) 0.0102(15) -0.018(2)

loop_
_atom_type_symbol
_atom_type_description
_atom_type_scat_dispersion_real
_atom_type_scat_dispersion_imag
_atom_type_scat_source
Zn Zn 0.2839 1.4301 'International Tables Vol C Tables 4.2.6.8 and 6.1.1.4'
N N 0.0061 0.0033 'International Tables Vol C Tables 4.2.6.8 and 6.1.1.4'
C C 0.0033 0.0016 'International Tables Vol C Tables 4.2.6.8 and 6.1.1.4'
H H 0.0000 0.0000 'International Tables Vol C Tables 4.2.6.8 and 6.1.1.4'

loop_
_geom_angle_atom_site_label_1
_geom_angle_atom_site_label_2
_geom_angle_atom_site_label_3
_geom_angle
_geom_angle_site_symmetry_1
_geom_angle_site_symmetry_3
C9 Zn1 C13 136.36(10) . .
C9 Zn1 N3 101.13(8) . .
C13 Zn1 N3 109.60(9) . .
C9 Zn1 N2 109.61(8) . .
C13 Zn1 N2 100.18(9) . .
N3 Zn1 N2 91.12(7) . .
C17 Zn2 C17 137.65(17) . 2
C17 Zn2 N1 108.71(9) . .
C17 Zn2 N1 101.49(9) 2 .
C17 Zn2 N1 101.49(9) . 2
C17 Zn2 N1 108.71(9) 2 2
N1 Zn2 N1 87.94(10) . 2
C1 N1 C4 115.50(19) . .
C1 N1 Zn2 122.13(15) . .
C4 N1 Zn2 122.27(15) . .
C3 N2 C2 116.2(2) . .
C3 N2 Zn1 120.45(15) . .
C2 N2 Zn1 120.54(15) . .
C8 N3 C5 115.81(19) . .
C8 N3 Zn1 118.80(15) . .
C5 N3 Zn1 125.18(16) . .
C6 N4 C7 115.4(2) . .
N1 C1 C2 122.8(2) . .
N1 C1 H1 118.6 . .
C2 C1 H1 118.6 . .
N2 C2 C1 121.7(2) . .
N2 C2 H2 119.2 . .
C1 C2 H2 119.2 . .
N2 C3 C4 121.7(2) . .
N2 C3 H3 119.2 . .
C4 C3 H3 119.2 . .
N1 C4 C3 122.1(2) . .
N1 C4 H4 119.0 . .
C3 C4 H4 119.0 . .
N3 C5 C6 121.8(2) . .
N3 C5 H5 119.1 . .
C6 C5 H5 119.1 . .
N4 C6 C5 122.6(2) . .
N4 C6 H6 118.7 . .
C5 C6 H6 118.7 . .
N4 C7 C8 122.7(2) . .
N4 C7 H7 118.7 . .
C8 C7 H7 118.7 . .
N3 C8 C7 121.6(2) . .
N3 C8 H8 119.2 . .
C7 C8 H8 119.2 . .
C12 C9 C10 108.02(19) . .
C12 C9 C11 107.8(2) . .
C10 C9 C11 107.9(2) . .
C12 C9 Zn1 107.95(16) . .
C10 C9 Zn1 114.40(16) . .
C11 C9 Zn1 110.51(16) . .
C9 C10 H10A 109.5 . .
C9 C10 H10B 109.5 . .
H10A C10 H10B 109.5 . .
C9 C10 H10C 109.5 . .
H10A C10 H10C 109.5 . .
H10B C10 H10C 109.5 . .
C9 C11 H11A 109.5 . .
C9 C11 H11B 109.5 . .
H11A C11 H11B 109.5 . .
C9 C11 H11C 109.5 . .
H11A C11 H11C 109.5 . .
H11B C11 H11C 109.5 . .
C9 C12 H12A 109.5 . .
C9 C12 H12B 109.5 . .
H12A C12 H12B 109.5 . .
C9 C12 H12C 109.5 . .
H12A C12 H12C 109.5 . .
H12B C12 H12C 109.5 . .
C15 C13 C16 107.2(2) . .
C15 C13 C14 108.3(3) . .
C16 C13 C14 107.7(2) . .
C15 C13 Zn1 115.85(18) . .
C16 C13 Zn1 110.40(18) . .
C14 C13 Zn1 107.00(18) . .
C13 C14 H14A 109.5 . .
C13 C14 H14B 109.5 . .
H14A C14 H14B 109.5 . .
C13 C14 H14C 109.5 . .
H14A C14 H14C 109.5 . .
H14B C14 H14C 109.5 . .
C13 C15 H15A 109.5 . .
C13 C15 H15B 109.5 . .
H15A C15 H15B 109.5 . .
C13 C15 H15C 109.5 . .
H15A C15 H15C 109.5 . .
H15B C15 H15C 109.5 . .
C13 C16 H16A 109.5 . .
C13 C16 H16B 109.5 . .
H16A C16 H16B 109.5 . .
C13 C16 H16C 109.5 . .
H16A C16 H16C 109.5 . .
H16B C16 H16C 109.5 . .
C20 C17 C19 108.9(3) . .
C20 C17 C18 108.1(2) . .
C19 C17 C18 107.5(2) . .
C20 C17 Zn2 114.5(2) . .
C19 C17 Zn2 109.6(2) . .
C18 C17 Zn2 107.91(17) . .
C17 C18 H18A 109.5 . .
C17 C18 H18B 109.5 . .
H18A C18 H18B 109.5 . .
C17 C18 H18C 109.5 . .
H18A C18 H18C 109.5 . .
H18B C18 H18C 109.5 . .
C17 C19 H19A 109.5 . .
C17 C19 H19B 109.5 . .
H19A C19 H19B 109.5 . .
C17 C19 H19C 109.5 . .
H19A C19 H19C 109.5 . .
H19B C19 H19C 109.5 . .
C17 C20 H20A 109.5 . .
C17 C20 H20B 109.5 . .
H20A C20 H20B 109.5 . .
C17 C20 H20C 109.5 . .
H20A C20 H20C 109.5 . .
H20B C20 H20C 109.5 . .

loop_
_geom_bond_atom_site_label_1
_geom_bond_atom_site_label_2
_geom_bond_distance
_geom_bond_site_symmetry_2
Zn1 C9 2.015(2) .
Zn1 C13 2.026(2) .
Zn1 N3 2.2650(18) .
Zn1 N2 2.2791(19) .
Zn2 C17 2.013(2) .
Zn2 C17 2.013(2) 2
Zn2 N1 2.3087(19) .
Zn2 N1 2.3087(19) 2
N1 C1 1.330(3) .
N1 C4 1.339(3) .
N2 C3 1.332(3) .
N2 C2 1.337(3) .
N3 C8 1.335(3) .
N3 C5 1.338(3) .
N4 C6 1.326(3) .
N4 C7 1.332(3) .
C1 C2 1.378(3) .
C1 H1 0.9500 .
C2 H2 0.9500 .
C3 C4 1.390(3) .
C3 H3 0.9500 .
C4 H4 0.9500 .
C5 C6 1.378(3) .
C5 H5 0.9500 .
C6 H6 0.9500 .
C7 C8 1.379(3) .
C7 H7 0.9500 .
C8 H8 0.9500 .
C9 C12 1.528(3) .
C9 C10 1.529(3) .
C9 C11 1.530(3) .
C10 H10A 0.9800 .
C10 H10B 0.9800 .
C10 H10C 0.9800 .
C11 H11A 0.9800 .
C11 H11B 0.9800 .
C11 H11C 0.9800 .
C12 H12A 0.9800 .
C12 H12B 0.9800 .
C12 H12C 0.9800 .
C13 C15 1.517(4) .
C13 C16 1.517(3) .
C13 C14 1.538(4) .
C14 H14A 0.9800 .
C14 H14B 0.9800 .
C14 H14C 0.9800 .
C15 H15A 0.9800 .
C15 H15B 0.9800 .
C15 H15C 0.9800 .
C16 H16A 0.9800 .
C16 H16B 0.9800 .
C16 H16C 0.9800 .
C17 C20 1.515(4) .
C17 C19 1.531(4) .
C17 C18 1.535(4) .
C18 H18A 0.9800 .
C18 H18B 0.9800 .
C18 H18C 0.9800 .
C19 H19A 0.9800 .
C19 H19B 0.9800 .
C19 H19C 0.9800 .
C20 H20A 0.9800 .
C20 H20B 0.9800 .
C20 H20C 0.9800 .

loop_
_geom_torsion_atom_site_label_1
_geom_torsion_atom_site_label_2
_geom_torsion_atom_site_label_3
_geom_torsion_atom_site_label_4
_geom_torsion
_geom_torsion_site_symmetry_1
C17 Zn2 N1 C1 -139.27(19) .
C17 Zn2 N1 C1 70.84(19) 2
N1 Zn2 N1 C1 -37.84(15) 2
C17 Zn2 N1 C4 44.75(19) .
C17 Zn2 N1 C4 -105.13(18) 2
N1 Zn2 N1 C4 146.19(19) 2
C9 Zn1 N2 C3 56.34(18) .
C13 Zn1 N2 C3 -91.28(18) .
N3 Zn1 N2 C3 158.58(17) .
C9 Zn1 N2 C2 -143.24(16) .
C13 Zn1 N2 C2 69.15(18) .
N3 Zn1 N2 C2 -41.00(16) .
C9 Zn1 N3 C8 -101.33(18) .
C13 Zn1 N3 C8 47.22(19) .
N2 Zn1 N3 C8 148.44(18) .
C9 Zn1 N3 C5 73.09(19) .
C13 Zn1 N3 C5 -138.37(19) .
N2 Zn1 N3 C5 -37.15(18) .
C4 N1 C1 C2 -3.3(3) .
Zn2 N1 C1 C2 -179.53(17) .
C3 N2 C2 C1 -0.5(3) .
Zn1 N2 C2 C1 -161.75(18) .
N1 C1 C2 N2 3.2(4) .
C2 N2 C3 C4 -1.6(3) .
Zn1 N2 C3 C4 159.65(17) .
C1 N1 C4 C3 1.1(3) .
Zn2 N1 C4 C3 177.35(16) .
N2 C3 C4 N1 1.3(4) .
C8 N3 C5 C6 -1.5(3) .
Zn1 N3 C5 C6 -176.11(17) .
C7 N4 C6 C5 1.6(4) .
N3 C5 C6 N4 -0.1(4) .
C6 N4 C7 C8 -1.5(4) .
C5 N3 C8 C7 1.7(3) .
Zn1 N3 C8 C7 176.60(18) .
N4 C7 C8 N3 -0.2(4) .
C13 Zn1 C9 C12 -70.3(2) .
N3 Zn1 C9 C12 64.24(16) .
N2 Zn1 C9 C12 159.47(14) .
C13 Zn1 C9 C10 169.39(17) .
N3 Zn1 C9 C10 -56.04(18) .
N2 Zn1 C9 C10 39.20(19) .
C13 Zn1 C9 C11 47.3(2) .
N3 Zn1 C9 C11 -178.09(16) .
N2 Zn1 C9 C11 -82.85(17) .
C9 Zn1 C13 C15 142.6(2) .
N3 Zn1 C13 C15 10.5(3) .
N2 Zn1 C13 C15 -84.4(2) .
C9 Zn1 C13 C16 -95.3(2) .
N3 Zn1 C13 C16 132.61(18) .
N2 Zn1 C13 C16 37.7(2) .
C9 Zn1 C13 C14 21.7(3) .
N3 Zn1 C13 C14 -110.4(2) .
N2 Zn1 C13 C14 154.7(2) .
C17 Zn2 C17 C20 176.2(2) 2
N1 Zn2 C17 C20 43.1(2) .
N1 Zn2 C17 C20 -48.6(2) 2
C17 Zn2 C17 C19 53.53(19) 2
N1 Zn2 C17 C19 -79.6(2) .
N1 Zn2 C17 C19 -171.3(2) 2
C17 Zn2 C17 C18 -63.28(19) 2
N1 Zn2 C17 C18 163.59(19) .
N1 Zn2 C17 C18 71.9(2) 2
